data_7713642
loop_
_publ_author_name
'Wenger, John S.'
'Getahun, Addis'
'Johnstone, Timothy C.'

_publ_section_title
;
 Variation in pnictogen-oxygen bonding unlocks greatly enhanced
 Br&#xf8;nsted basicity for the monomeric stibine oxide.
;
_journal_name_full 'Dalton transactions (Cambridge, England : 2003)'
_journal_paper_doi 10.1039/d3dt02113k
_journal_year 2023
_chemical_formula_moiety 'C36 H52 O Sb, C6 H2 N3 O7'
_chemical_formula_sum 'C42 H54 N3 O8 Sb'
_chemical_formula_weight 850.63
_space_group_crystal_system monoclinic
_space_group_IT_number 7
_space_group_name_Hall 'P -2yac'
_space_group_name_H-M_alt 'P 1 n 1'
_atom_sites_solution_hydrogens mixed
_atom_sites_solution_primary dual
_audit_creation_date 2022-07-16
_audit_creation_method
;
Olex2 1.5
(compiled 2022.04.07 svn.rca3783a0 for OlexSys, GUI svn.r6498)
;
_audit_update_record
;
2023-03-21 deposited with the CCDC.	2023-07-28 downloaded from the CCDC.
;
_cell_angle_alpha 90
_cell_angle_beta 93.444(2)
_cell_angle_gamma 90
_cell_formula_units_Z 4
_cell_length_a 10.4423(2)
_cell_length_b 20.8325(5)
_cell_length_c 18.7820(4)
_cell_measurement_reflns_used 34004
_cell_measurement_temperature 100.01(10)
_cell_measurement_theta_max 39.8390
_cell_measurement_theta_min 2.3760
_cell_volume 4078.44(15)
_computing_cell_refinement 'CrysAlisPro 1.171.42.53a (Rigaku OD, 2022)'
_computing_data_collection 'CrysAlisPro 1.171.42.53a (Rigaku OD, 2022)'
_computing_data_reduction 'CrysAlisPro 1.171.42.53a (Rigaku OD, 2022)'
_computing_molecular_graphics 'Olex2 1.5 (Dolomanov et al., 2009)'
_computing_publication_material 'Olex2 1.5 (Dolomanov et al., 2009)'
_computing_structure_refinement 'SHELXL 2018/3 (Sheldrick, 2015)'
_computing_structure_solution 'SHELXT 2018/2 (Sheldrick, 2018)'
_diffrn_ambient_environment N~2~
_diffrn_ambient_temperature 100.01(10)
_diffrn_detector 'Hybrid Pixel Array Detector'
_diffrn_detector_area_resol_mean 10.0000
_diffrn_detector_type HyPix
_diffrn_measured_fraction_theta_full 0.999
_diffrn_measured_fraction_theta_max 0.999
_diffrn_measurement_details
;
List of Runs (angles in degrees, time in seconds):

  # Type    Start    End  Width  t~exp~   \w     \q     \k     \f   Frames
#--------------------------------------------------------------------------
  1  \w    -60.00  19.00   0.50    6.79    --  -33.17  90.00  56.00  158
  2  \w    -34.00  62.00   0.50    6.79    --   33.17 -90.00 -57.00  192
  3  \w    -60.00 -23.00   0.50    6.79    --  -33.17 -57.00  90.00   74
  4  \w    -47.00 -21.00   0.50    6.79    --  -33.17 -57.00 150.00   52
  5  \w     29.00  57.00   0.50    6.79    --   33.17  57.00  30.00   56
  6  \w    -39.00   6.00   0.50    6.79    --   33.17 -19.00 -30.00   90
  7  \w    -38.00   0.00   0.50    6.79    --   33.17 -19.00   0.00   76
  8  \w     18.00  43.00   0.50    6.79    --   33.17  57.00 -60.00   50
  9  \w     18.00  43.00   0.50    6.79    --   33.17  57.00  60.00   50
 10  \w    -38.00  23.00   0.50    6.79    --   33.17 -38.00-150.00  122
;
_diffrn_measurement_device 'four-circle diffractometer'
_diffrn_measurement_device_type 'XtaLAB Synergy, Dualflex, HyPix'
_diffrn_measurement_method '\w scans'
_diffrn_orient_matrix_type 'CrysAlisPro convention (1999,Acta A55,543-557)'
_diffrn_orient_matrix_UB_11 -0.0057620000
_diffrn_orient_matrix_UB_12 0.0309594000
_diffrn_orient_matrix_UB_13 -0.0155852000
_diffrn_orient_matrix_UB_21 0.0663339000
_diffrn_orient_matrix_UB_22 -0.0003442000
_diffrn_orient_matrix_UB_23 -0.0062114000
_diffrn_orient_matrix_UB_31 -0.0140592000
_diffrn_orient_matrix_UB_32 -0.0141682000
_diffrn_orient_matrix_UB_33 -0.0339051000
_diffrn_radiation_monochromator mirror
_diffrn_radiation_probe x-ray
_diffrn_radiation_type 'Mo K\a'
_diffrn_radiation_wavelength 0.71073
_diffrn_reflns_av_R_equivalents 0.0338
_diffrn_reflns_av_unetI/netI 0.0428
_diffrn_reflns_Laue_measured_fraction_full 0.999
_diffrn_reflns_Laue_measured_fraction_max 0.999
_diffrn_reflns_limit_h_max 12
_diffrn_reflns_limit_h_min -12
_diffrn_reflns_limit_k_max 24
_diffrn_reflns_limit_k_min -24
_diffrn_reflns_limit_l_max 22
_diffrn_reflns_limit_l_min -22
_diffrn_reflns_number 32156
_diffrn_reflns_point_group_measured_fraction_full 0.870
_diffrn_reflns_point_group_measured_fraction_max 0.870
_diffrn_reflns_theta_full 25.123
_diffrn_reflns_theta_max 25.123
_diffrn_reflns_theta_min 2.185
_diffrn_source 'micro-focus sealed X-ray tube'
_diffrn_source_type 'PhotonJet (Mo) X-ray Source'
_exptl_absorpt_coefficient_mu 0.731
_exptl_absorpt_correction_T_max 0.86900
_exptl_absorpt_correction_T_min 0.86900
_exptl_absorpt_correction_type sphere
_exptl_absorpt_process_details
;
CrysAlisPro 1.171.42.53a (Rigaku Oxford Diffraction, 2022)
Spherical absorption correction
using equivalent radius and absorption coefficient.
Empirical absorption correction using spherical harmonics,
implemented in SCALE3 ABSPACK scaling algorithm.
;
_exptl_crystal_colour colorless
_exptl_crystal_density_diffrn 1.385
_exptl_crystal_description sphere
_exptl_crystal_F_000 1768
_exptl_crystal_size_max 0.27
_exptl_crystal_size_mid 0.21
_exptl_crystal_size_min 0.14
_exptl_crystal_size_rad 0.094
_refine_diff_density_max 0.904
_refine_diff_density_min -0.752
_refine_diff_density_rms 0.061
_refine_ls_abs_structure_details
;
 Flack x determined using 4474 quotients [(I+)-(I-)]/[(I+)+(I-)]
 (Parsons, Flack and Wagner, Acta Cryst. B69 (2013) 249-259).
;
_refine_ls_abs_structure_Flack -0.008(8)
_refine_ls_extinction_method none
_refine_ls_goodness_of_fit_ref 1.079
_refine_ls_hydrogen_treatment mixed
_refine_ls_matrix_type full
_refine_ls_number_parameters 1087
_refine_ls_number_reflns 12674
_refine_ls_number_restraints 472
_refine_ls_restrained_S_all 1.115
_refine_ls_R_factor_all 0.0344
_refine_ls_R_factor_gt 0.0310
_refine_ls_shift/su_max 0.002
_refine_ls_shift/su_mean 0.000
_refine_ls_structure_factor_coef Fsqd
_refine_ls_weighting_details 'w=1/[\s^2^(Fo^2^)+(0.0292P)^2^+0.6778P] where P=(Fo^2^+2Fc^2^)/3'
_refine_ls_weighting_scheme calc
_refine_ls_wR_factor_gt 0.0693
_refine_ls_wR_factor_ref 0.0709
_reflns_Friedel_coverage 0.739
_reflns_Friedel_fraction_full 0.740
_reflns_Friedel_fraction_max 0.740
_reflns_number_gt 11794
_reflns_number_total 12674
_reflns_threshold_expression 'I > 2\s(I)'
_cod_data_source_file d3dt02113k2.cif
_cod_data_source_block 4a
_cod_database_code 7713642
_shelx_shelxl_version_number 2018/3
_chemical_oxdiff_formula 'C42 H54 Sb1 O8 N3'
_chemical_oxdiff_usercomment 'Dipp3SbO Picric Acid - JSW0404'
_shelx_space_group_comment
;
The symmetry employed for this shelxl refinement is uniquely defined
by the following loop, which should always be used as a source of
symmetry information in preference to the above space-group names.
They are only intended as comments.
;
_shelx_estimated_absorpt_t_max 0.905
_shelx_estimated_absorpt_t_min 0.827
_olex2_refinement_description
;
1. Fixed Uiso
 At 1.2 times of:
  All C(H) groups
 At 1.5 times of:
  All C(H,H,H) groups
2. Restrained distances
 O11-H11
 0.84 with sigma of 0.02
 O21-H21
 0.84 with sigma of 0.02
 C46-N11A \\sim C46-N11B
 with sigma of 0.01
 N11A-O13A \\sim N11A-O14A \\sim N11B-O13B \\sim N11B-O14B
 with sigma of 0.01
 O13A-O14A \\sim O13B-O14B
 with sigma of 0.01
 C46-O13A \\sim C46-O14A \\sim C46-O13B \\sim C46-O14B
 with sigma of 0.01
 C86-N21A \\sim C86-N21B
 with sigma of 0.01
 N21A-O23A \\sim N21A-O24A \\sim N21B-O23B \\sim N21B-O24B
 with sigma of 0.01
 O23A-O24A \\sim O23B-O24B
 with sigma of 0.01
 C86-O23A \\sim C86-O24A \\sim C86-O23B \\sim C86-O24B
 with sigma of 0.01
 C42-N13A \\sim C42-N13B
 with sigma of 0.01
 N13A-O17A \\sim N13A-O18A \\sim N13B-O17B \\sim N13B-O18B
 with sigma of 0.01
 O17A-O18A \\sim O17B-O18B
 with sigma of 0.01
 C42-O17A \\sim C42-O18A \\sim C42-O17B \\sim C42-O18B
 with sigma of 0.01
3. Uiso/Uaniso restraints and constraints
C12 \\sim C17 \\sim C171 \\sim C172 \\sim C13 \\sim C14 \\sim C15 \\sim C16
\\sim C11 \\sim C18 \\sim C182 \\sim C181: within 2A with sigma of 0.02 and
sigma for terminal atoms of 0.04 within 2A
N11A \\sim N11B \\sim O14A \\sim O14B \\sim O13A \\sim O13B: within 2A with
sigma of 0.005 and sigma for terminal atoms of 0.01 within 2A
N21A \\sim N21B \\sim O24A \\sim O24B \\sim O23A \\sim O23B: within 2A with
sigma of 0.005 and sigma for terminal atoms of 0.01 within 2A
N13A \\sim N13B \\sim O18A \\sim O18B \\sim O17A \\sim O17B: within 2A with
sigma of 0.005 and sigma for terminal atoms of 0.01 within 2A
4. Rigid body (RIGU) restrains
 C12, C17, C171, C172, C13, C14, C15, C16, C11, C18, C182, C181
 with sigma for 1-2 distances of 0.002 and sigma for 1-3 distances of 0.002
 N11A, N11B, O14A, O14B, O13A, O13B
 with sigma for 1-2 distances of 0.001 and sigma for 1-3 distances of 0.001
 N21A, N21B, O24A, O24B, O23A, O23B
 with sigma for 1-2 distances of 0.001 and sigma for 1-3 distances of 0.001
 N13A, N13B, O18A, O18B, O17A, O17B
 with sigma for 1-2 distances of 0.001 and sigma for 1-3 distances of 0.001
5. Others
 Sof(N11B)=Sof(O13B)=Sof(O14B)=Sof(N21B)=Sof(O23B)=Sof(O24B)=Sof(N13B)=
 Sof(O17B)=Sof(O18B)=1-FVAR(1)
 Sof(N11A)=Sof(O13A)=Sof(O14A)=Sof(N21A)=Sof(O23A)=Sof(O24A)=Sof(N13A)=
 Sof(O17A)=Sof(O18A)=FVAR(1)
6.a Ternary CH refined with riding coordinates:
 C17(H17), C18(H18), C68(H68), C77(H77), C67(H67), C58(H58), C38(H38),
 C57(H57), C28(H28), C78(H78), C37(H37), C27(H27)
6.b Aromatic/amide H refined with riding coordinates:
 C25(H25), C55(H55), C65(H65), C64(H64), C83(H83), C13(H13), C75(H75),
 C14(H14), C85(H85), C35(H35), C24(H24), C63(H63), C73(H73), C74(H74), C15(H15),
  C54(H54), C34(H34), C43(H43), C33(H33), C45(H45), C23(H23), C53(H53)
6.c Idealised Me refined as rotating group:
 C271(H27A,H27B,H27C), C371(H37A,H37B,H37C), C772(H77A,H77B,H77C), C581(H58A,
 H58B,H58C), C671(H67A,H67B,H67C), C571(H57A,H57B,H57C), C281(H28A,H28B,H28C),
 C182(H18A,H18B,H18C), C172(H17A,H17B,H17C), C682(H68A,H68B,H68C), C782(H78A,
 H78B,H78C), C381(H38A,H38B,H38C), C171(H17D,H17E,H17F), C572(H57D,H57E,H57F),
 C781(H78D,H78E,H78F), C272(H27D,H27E,H27F), C382(H38D,H38E,H38F), C372(H37D,
 H37E,H37F), C681(H68D,H68E,H68F), C181(H18D,H18E,H18F), C771(H77D,H77E,H77F),
 C282(H28D,H28E,H28F), C672(H67D,H67E,H67F), C582(H58D,H58E,H58F)
;
_olex2_submission_special_instructions 'No special instructions were received'
_oxdiff_exptl_absorpt_empirical_details
;
Empirical correction (ABSPACK) includes:
- Absorption correction using spherical harmonics
- Frame scaling
;
_oxdiff_exptl_absorpt_empirical_full_max 1.314
_oxdiff_exptl_absorpt_empirical_full_min 0.752

loop_
_space_group_symop_operation_xyz
'x, y, z'
'x+1/2, -y, z+1/2'

loop_
_atom_site_label
_atom_site_type_symbol
_atom_site_fract_x
_atom_site_fract_y
_atom_site_fract_z
_atom_site_U_iso_or_equiv
_atom_site_adp_type
_atom_site_occupancy
_atom_site_site_symmetry_order
_atom_site_calc_flag
_atom_site_refinement_flags_posn
_atom_site_refinement_flags_adp
_atom_site_refinement_flags_occupancy
_atom_site_disorder_assembly
_atom_site_disorder_group
Sb1 Sb 0.79307(2) 0.07330(2) 0.53280(2) 0.01212(12) Uani 1 1 d . . . . .
Sb2 Sb 0.28155(2) 0.57860(2) 0.53966(2) 0.01180(12) Uani 1 1 d . . . . .
O26 O -0.0711(4) 0.97070(17) 0.3483(2) 0.0357(10) Uani 1 1 d . . . . .
O12 O 0.6748(5) 0.20110(19) 0.4078(3) 0.0568(15) Uani 1 1 d . . . . .
O16 O 0.4126(4) 0.46699(16) 0.3662(2) 0.0339(10) Uani 1 1 d . . . . .
C17 C 0.9520(6) 0.1478(2) 0.4035(3) 0.0233(12) Uani 1 1 d . U . . .
H17 H 0.884236 0.162164 0.435481 0.028 Uiso 1 1 calc R U . . .
O25 O -0.2152(4) 0.92225(17) 0.2813(2) 0.0318(10) Uani 1 1 d . . . . .
C25 C 0.5837(6) -0.0383(2) 0.6815(3) 0.0216(12) Uani 1 1 d . . . . .
H25 H 0.570894 -0.036790 0.731086 0.026 Uiso 1 1 calc R U . . .
O15 O 0.2862(4) 0.41151(19) 0.2947(2) 0.0327(10) Uani 1 1 d . . . . .
C55 C 0.0745(6) 0.4691(2) 0.6911(3) 0.0238(12) Uani 1 1 d . . . . .
H55 H 0.061963 0.471361 0.740749 0.029 Uiso 1 1 calc R U . . .
C271 C 0.6822(6) -0.1352(2) 0.4519(3) 0.0243(12) Uani 1 1 d . . . . .
H27A H 0.606687 -0.159592 0.464709 0.037 Uiso 1 1 calc R U . . .
H27B H 0.755871 -0.146873 0.484058 0.037 Uiso 1 1 calc R U . . .
H27C H 0.701160 -0.145138 0.402641 0.037 Uiso 1 1 calc R U . . .
C62 C 0.5543(5) 0.5204(2) 0.5383(2) 0.0179(11) Uani 1 1 d . . . . .
C18 C 1.0263(5) -0.0288(2) 0.5969(2) 0.0199(10) Uani 1 1 d . U . . .
H18 H 0.946466 -0.009352 0.614432 0.024 Uiso 1 1 calc R U . . .
C22 C 0.6251(5) -0.0482(2) 0.5358(2) 0.0162(10) Uani 1 1 d . . . . .
C371 C 1.0435(6) 0.1636(3) 0.7063(3) 0.0353(14) Uani 1 1 d . . . . .
H37A H 1.042182 0.203568 0.733770 0.053 Uiso 1 1 calc R U . . .
H37B H 1.132126 0.148523 0.704514 0.053 Uiso 1 1 calc R U . . .
H37C H 0.992403 0.130943 0.729292 0.053 Uiso 1 1 calc R U . . .
C65 C 0.6254(6) 0.5839(2) 0.4162(3) 0.0261(13) Uani 1 1 d . . . . .
H65 H 0.650588 0.604587 0.374224 0.031 Uiso 1 1 calc R U . . .
C64 C 0.7074(6) 0.5404(3) 0.4499(3) 0.0281(13) Uani 1 1 d . . . . .
H64 H 0.788337 0.531811 0.431420 0.034 Uiso 1 1 calc R U . . .
C61 C 0.4717(5) 0.5642(2) 0.5024(2) 0.0170(11) Uani 1 1 d . . . . .
C83 C 0.0526(5) 0.8603(2) 0.3826(2) 0.0181(11) Uani 1 1 d . . . . .
H83 H 0.085993 0.898911 0.403264 0.022 Uiso 1 1 calc R U . . .
O27 O 0.2924(4) 0.85316(18) 0.4471(2) 0.0404(11) Uani 1 1 d . . . . .
C36 C 0.6172(5) 0.1731(2) 0.5971(3) 0.0196(11) Uani 1 1 d . . . . .
C13 C 1.1413(6) 0.0748(2) 0.4127(3) 0.0241(11) Uani 1 1 d . U . . .
H13 H 1.170455 0.097070 0.372610 0.029 Uiso 1 1 calc R U . . .
C772 C 0.5478(6) 0.6688(3) 0.7119(3) 0.0321(14) Uani 1 1 d . . . . .
H77A H 0.548718 0.710153 0.736815 0.048 Uiso 1 1 calc R U . . .
H77B H 0.636016 0.653553 0.708561 0.048 Uiso 1 1 calc R U . . .
H77C H 0.499368 0.637473 0.738507 0.048 Uiso 1 1 calc R U . . .
C12 C 1.0246(5) 0.0927(2) 0.4397(2) 0.0178(10) Uani 1 1 d . U . . .
C66 C 0.5071(6) 0.5984(2) 0.4418(2) 0.0212(12) Uani 1 1 d . . . . .
C16 C 1.0613(5) 0.0085(2) 0.5307(2) 0.0181(10) Uani 1 1 d . U . . .
C581 C 0.2016(6) 0.5870(2) 0.7645(3) 0.0261(13) Uani 1 1 d . . . . .
H58A H 0.153213 0.619747 0.736816 0.039 Uiso 1 1 calc R U . . .
H58B H 0.268360 0.607730 0.795423 0.039 Uiso 1 1 calc R U . . .
H58C H 0.143398 0.563161 0.793857 0.039 Uiso 1 1 calc R U . . .
C75 C 0.0897(6) 0.7356(2) 0.6470(3) 0.0232(12) Uani 1 1 d . . . . .
H75 H 0.003726 0.749433 0.650869 0.028 Uiso 1 1 calc R U . . .
C671 C 0.6296(6) 0.4832(3) 0.6619(3) 0.0349(14) Uani 1 1 d . . . . .
H67A H 0.601885 0.461429 0.704595 0.052 Uiso 1 1 calc R U . . .
H67B H 0.654170 0.527510 0.674002 0.052 Uiso 1 1 calc R U . . .
H67C H 0.703343 0.460547 0.644041 0.052 Uiso 1 1 calc R U . . .
C571 C 0.1769(6) 0.3679(2) 0.4644(3) 0.0234(12) Uani 1 1 d . . . . .
H57A H 0.200183 0.357770 0.415854 0.035 Uiso 1 1 calc R U . . .
H57B H 0.101741 0.342627 0.475757 0.035 Uiso 1 1 calc R U . . .
H57C H 0.248937 0.357631 0.498278 0.035 Uiso 1 1 calc R U . . .
C281 C 0.7128(6) 0.0802(2) 0.7554(3) 0.0251(12) Uani 1 1 d . . . . .
H28A H 0.651246 0.057422 0.783628 0.038 Uiso 1 1 calc R U . . .
H28B H 0.668097 0.113720 0.726979 0.038 Uiso 1 1 calc R U . . .
H28C H 0.779308 0.099793 0.787370 0.038 Uiso 1 1 calc R U . . .
C68 C 0.4236(6) 0.6480(2) 0.4010(3) 0.0257(13) Uani 1 1 d . . . . .
H68 H 0.351880 0.660310 0.431206 0.031 Uiso 1 1 calc R U . . .
N22 N -0.1175(5) 0.92206(18) 0.3213(2) 0.0217(10) Uani 1 1 d . . . . .
C77 C 0.4843(5) 0.6769(2) 0.6371(3) 0.0210(11) Uani 1 1 d . . . . .
H77 H 0.488167 0.634310 0.612625 0.025 Uiso 1 1 calc R U . . .
C67 C 0.5204(5) 0.4836(2) 0.6049(3) 0.0216(11) Uani 1 1 d . . . . .
H67 H 0.446836 0.506622 0.625240 0.026 Uiso 1 1 calc R U . . .
C86 C -0.0471(6) 0.7488(2) 0.3224(3) 0.0242(12) Uani 1 1 d D . . . .
C14 C 1.2151(6) 0.0258(3) 0.4422(3) 0.0271(12) Uani 1 1 d . U . . .
H14 H 1.292970 0.014200 0.421904 0.032 Uiso 1 1 calc R U . . .
N23 N 0.2262(5) 0.8046(2) 0.4454(2) 0.0252(11) Uani 1 1 d . . . . .
C182 C 1.1327(6) -0.0222(3) 0.6564(3) 0.0309(13) Uani 1 1 d . U . . .
H18A H 1.213156 -0.039257 0.639877 0.046 Uiso 1 1 calc R U . . .
H18B H 1.108914 -0.046289 0.698463 0.046 Uiso 1 1 calc R U . . .
H18C H 1.144014 0.023206 0.668995 0.046 Uiso 1 1 calc R U . . .
C52 C 0.1147(5) 0.4570(2) 0.5458(2) 0.0163(10) Uani 1 1 d . . . . .
C172 C 1.0401(8) 0.2055(3) 0.3908(4) 0.0473(18) Uani 1 1 d . U . . .
H17A H 1.093098 0.214562 0.434532 0.071 Uiso 1 1 calc R U . . .
H17B H 0.987724 0.243175 0.377787 0.071 Uiso 1 1 calc R U . . .
H17C H 1.095706 0.195362 0.352130 0.071 Uiso 1 1 calc R U . . .
C58 C 0.2635(6) 0.5411(2) 0.7141(2) 0.0200(11) Uani 1 1 d . . . . .
H58 H 0.323805 0.566157 0.685463 0.024 Uiso 1 1 calc R U . . .
C682 C 0.3658(6) 0.6198(3) 0.3313(3) 0.0323(15) Uani 1 1 d . . . . .
H68A H 0.434811 0.606418 0.301496 0.049 Uiso 1 1 calc R U . . .
H68B H 0.312776 0.652384 0.306013 0.049 Uiso 1 1 calc R U . . .
H68C H 0.312589 0.582641 0.341726 0.049 Uiso 1 1 calc R U . . .
C782 C -0.0786(6) 0.6878(3) 0.5197(3) 0.0288(13) Uani 1 1 d . . . . .
H78A H -0.151512 0.663813 0.497953 0.043 Uiso 1 1 calc R U . . .
H78B H -0.022239 0.701245 0.482542 0.043 Uiso 1 1 calc R U . . .
H78C H -0.109977 0.725855 0.543985 0.043 Uiso 1 1 calc R U . . .
C31 C 0.7478(5) 0.1566(2) 0.5932(2) 0.0154(10) Uani 1 1 d . . . . .
C381 C 0.4179(6) 0.1110(3) 0.6233(3) 0.0276(13) Uani 1 1 d . . . . .
H38A H 0.386291 0.148057 0.649209 0.041 Uiso 1 1 calc R U . . .
H38B H 0.467944 0.083129 0.656432 0.041 Uiso 1 1 calc R U . . .
H38C H 0.345016 0.087009 0.601460 0.041 Uiso 1 1 calc R U . . .
C26 C 0.6813(5) -0.0015(2) 0.6541(2) 0.0161(10) Uani 1 1 d . . . . .
C171 C 0.8856(6) 0.1270(3) 0.3319(3) 0.0294(13) Uani 1 1 d . U . . .
H17D H 0.950640 0.115147 0.298783 0.044 Uiso 1 1 calc R U . . .
H17E H 0.833712 0.162536 0.311797 0.044 Uiso 1 1 calc R U . . .
H17F H 0.830131 0.089969 0.339561 0.044 Uiso 1 1 calc R U . . .
C85 C -0.1074(6) 0.8054(2) 0.3070(3) 0.0230(12) Uani 1 1 d . . . . .
H85 H -0.182911 0.806760 0.276255 0.028 Uiso 1 1 calc R U . . .
C35 C 0.5893(6) 0.2278(2) 0.6354(3) 0.0286(13) Uani 1 1 d . . . . .
H35 H 0.502287 0.240365 0.638256 0.034 Uiso 1 1 calc R U . . .
C84 C -0.0557(5) 0.8613(2) 0.3374(2) 0.0175(11) Uani 1 1 d . . . . .
C572 C 0.0358(6) 0.4569(3) 0.4150(3) 0.0285(13) Uani 1 1 d . . . . .
H57D H 0.016566 0.502827 0.417623 0.043 Uiso 1 1 calc R U . . .
H57E H -0.040648 0.432070 0.425332 0.043 Uiso 1 1 calc R U . . .
H57F H 0.061138 0.446337 0.366937 0.043 Uiso 1 1 calc R U . . .
C38 C 0.5024(5) 0.1342(2) 0.5653(3) 0.0204(11) Uani 1 1 d . . . . .
H38 H 0.536279 0.095783 0.540733 0.025 Uiso 1 1 calc R U . . .
C781 C -0.0932(6) 0.6221(3) 0.6301(3) 0.0278(13) Uani 1 1 d . . . . .
H78D H -0.047247 0.591596 0.662133 0.042 Uiso 1 1 calc R U . . .
H78E H -0.168224 0.600941 0.606663 0.042 Uiso 1 1 calc R U . . .
H78F H -0.121233 0.658884 0.657725 0.042 Uiso 1 1 calc R U . . .
C57 C 0.1451(6) 0.4404(2) 0.4694(2) 0.0198(11) Uani 1 1 d . . . . .
H57 H 0.222573 0.465321 0.457192 0.024 Uiso 1 1 calc R U . . .
O22 O 0.1250(4) 0.68915(17) 0.3765(2) 0.0356(11) Uani 1 1 d . . . . .
C76 C 0.1141(5) 0.6803(2) 0.6073(2) 0.0155(10) Uani 1 1 d . . . . .
C24 C 0.5055(6) -0.0767(2) 0.6376(3) 0.0235(12) Uani 1 1 d . . . . .
H24 H 0.435662 -0.098902 0.656563 0.028 Uiso 1 1 calc R U . . .
C272 C 0.5459(5) -0.0441(2) 0.4048(2) 0.0226(12) Uani 1 1 d . . . . .
H27D H 0.571564 -0.052456 0.356325 0.034 Uiso 1 1 calc R U . . .
H27E H 0.526760 0.001648 0.409969 0.034 Uiso 1 1 calc R U . . .
H27F H 0.469324 -0.069415 0.413629 0.034 Uiso 1 1 calc R U . . .
C82 C 0.1118(5) 0.8027(2) 0.3976(2) 0.0196(11) Uani 1 1 d . . . . .
C32 C 0.8469(5) 0.1922(2) 0.6297(3) 0.0215(12) Uani 1 1 d . . . . .
C28 C 0.7745(5) 0.0329(2) 0.7058(2) 0.0179(11) Uani 1 1 d . . . . .
H28 H 0.836873 0.057099 0.677605 0.022 Uiso 1 1 calc R U . . .
C71 C 0.2419(5) 0.6620(2) 0.6020(2) 0.0148(10) Uani 1 1 d . . . . .
C11 C 0.9840(5) 0.0571(2) 0.4983(2) 0.0150(9) Uani 1 1 d . U . . .
C382 C 0.4212(6) 0.1733(3) 0.5106(3) 0.0367(15) Uani 1 1 d . . . . .
H38D H 0.346823 0.147818 0.493173 0.055 Uiso 1 1 calc R U . . .
H38E H 0.472884 0.184349 0.470480 0.055 Uiso 1 1 calc R U . . .
H38F H 0.391730 0.212683 0.532915 0.055 Uiso 1 1 calc R U . . .
C44 C 0.4521(5) 0.3593(2) 0.3560(3) 0.0195(11) Uani 1 1 d . . . . .
C72 C 0.3450(5) 0.6951(2) 0.6385(2) 0.0181(11) Uani 1 1 d . . . . .
C78 C -0.0039(5) 0.6453(2) 0.5736(3) 0.0196(11) Uani 1 1 d . . . . .
H78 H 0.026729 0.606789 0.547694 0.024 Uiso 1 1 calc R U . . .
C56 C 0.1705(5) 0.5056(2) 0.6628(2) 0.0183(11) Uani 1 1 d . . . . .
C81 C 0.0685(6) 0.7414(2) 0.3673(3) 0.0240(13) Uani 1 1 d . . . . .
C63 C 0.6724(6) 0.5092(2) 0.5108(3) 0.0253(12) Uani 1 1 d . . . . .
H63 H 0.730160 0.479652 0.534012 0.030 Uiso 1 1 calc R U . . .
C51 C 0.1845(5) 0.5015(2) 0.5886(2) 0.0149(10) Uani 1 1 d . . . . .
O11 O 0.6896(4) 0.07999(14) 0.44590(17) 0.0184(8) Uani 1 1 d D . . . .
C21 C 0.6950(5) -0.0043(2) 0.5800(2) 0.0135(10) Uani 1 1 d . . . . .
C73 C 0.3131(5) 0.7499(2) 0.6770(3) 0.0232(12) Uani 1 1 d . . . . .
H73 H 0.379680 0.773735 0.701507 0.028 Uiso 1 1 calc R U . . .
C372 C 1.0638(7) 0.2268(4) 0.5949(4) 0.0495(18) Uani 1 1 d . . . . .
H37D H 1.025679 0.234482 0.546740 0.074 Uiso 1 1 calc R U . . .
H37E H 1.152631 0.212295 0.592097 0.074 Uiso 1 1 calc R U . . .
H37F H 1.062446 0.266616 0.622623 0.074 Uiso 1 1 calc R U . . .
C74 C 0.1887(6) 0.7701(2) 0.6805(3) 0.0243(12) Uani 1 1 d . . . . .
H74 H 0.170624 0.808103 0.705983 0.029 Uiso 1 1 calc R U . . .
C15 C 1.1760(5) -0.0065(2) 0.5015(3) 0.0236(11) Uani 1 1 d . U . . .
H15 H 1.228675 -0.039507 0.522470 0.028 Uiso 1 1 calc R U . . .
C54 C -0.0030(6) 0.4294(2) 0.6482(3) 0.0249(12) Uani 1 1 d . . . . .
H54 H -0.072858 0.407579 0.667467 0.030 Uiso 1 1 calc R U . . .
C46 C 0.4936(7) 0.2475(2) 0.3410(3) 0.0354(17) Uani 1 1 d D . . . .
C34 C 0.6844(6) 0.2642(3) 0.6695(3) 0.0356(15) Uani 1 1 d . . . . .
H34 H 0.662434 0.301747 0.694773 0.043 Uiso 1 1 calc R U . . .
C681 C 0.5012(7) 0.7092(3) 0.3855(4) 0.049(2) Uani 1 1 d . . . . .
H68D H 0.545548 0.724446 0.429803 0.074 Uiso 1 1 calc R U . . .
H68E H 0.442696 0.742671 0.366424 0.074 Uiso 1 1 calc R U . . .
H68F H 0.564306 0.699352 0.350574 0.074 Uiso 1 1 calc R U . . .
C43 C 0.5578(5) 0.3638(2) 0.4038(3) 0.0224(12) Uani 1 1 d . . . . .
H43 H 0.578480 0.403746 0.426118 0.027 Uiso 1 1 calc R U . . .
O21 O 0.1711(4) 0.58446(15) 0.45531(17) 0.0194(8) Uani 1 1 d D . . . .
C33 C 0.8104(6) 0.2467(2) 0.6671(3) 0.0279(13) Uani 1 1 d . . . . .
H33 H 0.874638 0.272197 0.691356 0.033 Uiso 1 1 calc R U . . .
O28 O 0.2528(4) 0.75691(19) 0.4824(2) 0.0382(11) Uani 1 1 d . . . . .
C181 C 0.9977(7) -0.0992(3) 0.5787(3) 0.0357(15) Uani 1 1 d . U . . .
H18D H 0.932682 -0.101472 0.538959 0.054 Uiso 1 1 calc R U . . .
H18E H 0.965687 -0.120829 0.620458 0.054 Uiso 1 1 calc R U . . .
H18F H 1.076432 -0.120348 0.565145 0.054 Uiso 1 1 calc R U . . .
C45 C 0.4182(6) 0.3012(2) 0.3242(3) 0.0276(13) Uani 1 1 d . . . . .
H45 H 0.345191 0.298016 0.291638 0.033 Uiso 1 1 calc R U . . .
C37 C 0.9873(5) 0.1755(2) 0.6311(3) 0.0242(12) Uani 1 1 d . . . . .
H37 H 0.995594 0.134801 0.603611 0.029 Uiso 1 1 calc R U . . .
C27 C 0.6552(6) -0.0630(2) 0.4586(3) 0.0193(11) Uani 1 1 d . . . . .
H27 H 0.734045 -0.038787 0.447229 0.023 Uiso 1 1 calc R U . . .
C771 C 0.5588(7) 0.7243(3) 0.5942(4) 0.0461(17) Uani 1 1 d . . . . .
H77D H 0.515328 0.729807 0.546914 0.069 Uiso 1 1 calc R U . . .
H77E H 0.645764 0.707993 0.589146 0.069 Uiso 1 1 calc R U . . .
H77F H 0.563229 0.765715 0.618990 0.069 Uiso 1 1 calc R U . . .
C23 C 0.5284(5) -0.0831(2) 0.5661(3) 0.0208(11) Uani 1 1 d . . . . .
H23 H 0.477225 -0.111767 0.537227 0.025 Uiso 1 1 calc R U . . .
C282 C 0.8493(6) -0.0179(2) 0.7507(2) 0.0228(12) Uani 1 1 d . . . . .
H28D H 0.873797 -0.053159 0.719704 0.034 Uiso 1 1 calc R U . . .
H28E H 0.795236 -0.034576 0.787324 0.034 Uiso 1 1 calc R U . . .
H28F H 0.926706 0.001566 0.773561 0.034 Uiso 1 1 calc R U . . .
C41 C 0.6052(6) 0.2482(2) 0.3890(3) 0.0322(15) Uani 1 1 d . . . . .
N12 N 0.3791(5) 0.41619(19) 0.3374(2) 0.0229(10) Uani 1 1 d . . . . .
C53 C 0.0210(6) 0.4214(2) 0.5771(3) 0.0228(12) Uani 1 1 d . . . . .
H53 H -0.027596 0.391009 0.549225 0.027 Uiso 1 1 calc R U . . .
C42 C 0.6320(5) 0.3115(2) 0.4190(3) 0.0240(12) Uani 1 1 d D . . . .
C672 C 0.4741(8) 0.4157(3) 0.5856(3) 0.0412(17) Uani 1 1 d . . . . .
H67D H 0.545830 0.390553 0.568881 0.062 Uiso 1 1 calc R U . . .
H67E H 0.405497 0.417943 0.547711 0.062 Uiso 1 1 calc R U . . .
H67F H 0.441568 0.395044 0.627746 0.062 Uiso 1 1 calc R U . . .
C582 C 0.3423(6) 0.4903(2) 0.7581(3) 0.0265(13) Uani 1 1 d . . . . .
H58D H 0.416840 0.510987 0.782649 0.040 Uiso 1 1 calc R U . . .
H58E H 0.371531 0.456928 0.726067 0.040 Uiso 1 1 calc R U . . .
H58F H 0.288576 0.470966 0.793283 0.040 Uiso 1 1 calc R U . . .
N11A N 0.4489(14) 0.1884(4) 0.3063(9) 0.0544(18) Uani 0.715(4) 1 d D U P A 1
O13A O 0.4963(12) 0.1372(3) 0.3300(5) 0.094(3) Uani 0.715(4) 1 d D U P A 1
O14A O 0.3724(8) 0.1912(3) 0.2529(3) 0.0495(18) Uani 0.715(4) 1 d D U P A 1
N21A N -0.1080(9) 0.6904(3) 0.2943(4) 0.0400(16) Uani 0.715(4) 1 d D U P A 1
O23A O -0.1142(8) 0.6440(2) 0.3347(3) 0.0563(18) Uani 0.715(4) 1 d D U P A 1
O24A O -0.1544(8) 0.6918(3) 0.2326(3) 0.0539(17) Uani 0.715(4) 1 d D U P A 1
N13A N 0.7434(6) 0.3225(3) 0.4681(4) 0.0230(13) Uani 0.715(4) 1 d D U P A 1
O17A O 0.7365(5) 0.3547(2) 0.5232(3) 0.0313(13) Uani 0.715(4) 1 d D U P A 1
O18A O 0.8482(5) 0.2979(3) 0.4545(3) 0.0395(14) Uani 0.715(4) 1 d D U P A 1
N11B N 0.458(2) 0.1870(9) 0.307(2) 0.049(3) Uani 0.285(4) 1 d D U P A 2
O13B O 0.5402(17) 0.1439(5) 0.3068(9) 0.044(3) Uani 0.285(4) 1 d D U P A 2
O14B O 0.3442(14) 0.1820(7) 0.2839(9) 0.051(3) Uani 0.285(4) 1 d D U P A 2
N21B N -0.1015(12) 0.6932(8) 0.2836(13) 0.044(2) Uani 0.285(4) 1 d D U P A 2
O23B O -0.0269(14) 0.6560(5) 0.2558(8) 0.049(3) Uani 0.285(4) 1 d D U P A 2
O24B O -0.2194(11) 0.6875(6) 0.2769(8) 0.048(3) Uani 0.285(4) 1 d D U P A 2
N13B N 0.7487(14) 0.3104(6) 0.4608(11) 0.032(2) Uani 0.285(4) 1 d D U P A 2
O17B O 0.8118(12) 0.3595(6) 0.4600(8) 0.052(3) Uani 0.285(4) 1 d D U P A 2
O18B O 0.7744(13) 0.2591(6) 0.4902(7) 0.039(3) Uani 0.285(4) 1 d D U P A 2
H11 H 0.667(7) 0.1161(18) 0.430(3) 0.05(2) Uiso 1 1 d D . . . .
H21 H 0.177(8) 0.619(2) 0.434(3) 0.06(2) Uiso 1 1 d D . . . .

loop_
_atom_site_aniso_label
_atom_site_aniso_U_11
_atom_site_aniso_U_22
_atom_site_aniso_U_33
_atom_site_aniso_U_23
_atom_site_aniso_U_13
_atom_site_aniso_U_12
Sb1 0.0117(3) 0.01109(14) 0.0134(3) 0.00108(15) -0.00086(19) 0.00000(16)
Sb2 0.0140(3) 0.01106(14) 0.0103(2) 0.00005(15) 0.00022(18) -0.00033(16)
O26 0.039(3) 0.0158(19) 0.050(2) -0.0056(17) -0.011(2) 0.0036(17)
O12 0.047(4) 0.026(2) 0.101(4) 0.029(2) 0.039(3) 0.021(2)
O16 0.039(3) 0.0152(18) 0.046(2) -0.0055(17) -0.010(2) 0.0065(17)
C17 0.034(3) 0.013(2) 0.025(2) 0.0037(18) 0.014(2) 0.003(2)
O25 0.025(3) 0.036(2) 0.033(2) -0.0048(16) -0.008(2) 0.0063(17)
C25 0.023(3) 0.025(3) 0.016(2) 0.003(2) 0.003(2) 0.000(2)
O15 0.029(3) 0.039(2) 0.028(2) 0.0006(17) -0.012(2) 0.0028(19)
C55 0.027(4) 0.027(3) 0.019(2) 0.005(2) 0.007(2) 0.001(2)
C271 0.023(3) 0.020(2) 0.029(3) -0.007(2) 0.000(2) 0.002(2)
C62 0.015(3) 0.019(2) 0.020(2) -0.0079(19) -0.003(2) -0.005(2)
C18 0.017(3) 0.022(2) 0.021(2) 0.0016(18) -0.001(2) 0.007(2)
C22 0.016(3) 0.014(2) 0.018(2) 0.0032(18) 0.001(2) 0.0022(19)
C371 0.022(4) 0.035(3) 0.047(4) -0.003(3) -0.012(3) 0.005(3)
C65 0.025(4) 0.029(3) 0.025(3) -0.006(2) 0.011(3) -0.006(2)
C64 0.019(3) 0.037(3) 0.029(3) -0.006(2) 0.008(3) -0.004(3)
C61 0.022(3) 0.014(2) 0.015(2) -0.0050(17) 0.005(2) -0.006(2)
C83 0.023(3) 0.015(2) 0.018(2) 0.0009(18) 0.009(2) -0.001(2)
O27 0.033(3) 0.035(2) 0.051(2) 0.0008(19) -0.014(2) 0.002(2)
C36 0.014(3) 0.017(2) 0.027(3) 0.001(2) -0.001(2) 0.002(2)
C13 0.021(3) 0.028(3) 0.023(2) -0.0055(19) 0.004(2) -0.0050(19)
C772 0.020(3) 0.040(3) 0.034(3) -0.004(3) -0.012(3) 0.010(3)
C12 0.020(3) 0.017(2) 0.016(2) -0.0058(16) 0.0004(19) -0.0033(18)
C66 0.033(4) 0.013(2) 0.018(2) -0.0090(19) 0.007(2) -0.005(2)
C16 0.014(3) 0.020(2) 0.020(2) -0.0042(17) -0.0030(19) -0.0019(18)
C581 0.038(4) 0.024(3) 0.017(2) -0.004(2) 0.002(3) 0.000(3)
C75 0.020(3) 0.023(3) 0.027(3) 0.000(2) 0.005(2) 0.007(2)
C671 0.021(4) 0.056(4) 0.027(3) 0.005(3) -0.005(3) 0.001(3)
C571 0.026(3) 0.018(2) 0.026(3) -0.005(2) -0.002(2) -0.001(2)
C281 0.028(4) 0.028(3) 0.020(3) -0.005(2) 0.003(2) 0.003(2)
C68 0.036(4) 0.016(2) 0.026(3) 0.005(2) 0.015(3) 0.003(2)
N22 0.021(3) 0.021(2) 0.022(2) -0.0014(17) -0.001(2) 0.0048(18)
C77 0.018(3) 0.021(2) 0.024(3) -0.005(2) -0.006(2) 0.000(2)
C67 0.018(3) 0.024(3) 0.022(2) 0.002(2) -0.001(2) 0.002(2)
C86 0.028(4) 0.020(3) 0.025(3) -0.003(2) 0.008(3) -0.007(2)
C14 0.017(3) 0.039(3) 0.025(2) -0.005(2) 0.002(2) 0.002(2)
N23 0.029(3) 0.026(2) 0.021(2) 0.0052(18) 0.005(2) 0.010(2)
C182 0.020(3) 0.051(3) 0.022(2) 0.002(2) -0.003(2) 0.007(3)
C52 0.013(3) 0.017(2) 0.019(2) 0.0013(18) -0.002(2) 0.0027(19)
C172 0.061(5) 0.023(3) 0.061(4) 0.007(3) 0.031(4) -0.007(3)
C58 0.028(3) 0.019(2) 0.013(2) 0.0010(18) 0.002(2) -0.002(2)
C682 0.051(5) 0.029(3) 0.018(2) 0.007(2) 0.012(3) 0.021(3)
C782 0.018(3) 0.042(3) 0.027(3) 0.005(2) 0.002(2) -0.001(2)
C31 0.019(3) 0.010(2) 0.018(2) -0.0013(17) 0.003(2) 0.0031(19)
C381 0.020(3) 0.030(3) 0.033(3) 0.003(2) 0.003(3) -0.001(2)
C26 0.017(3) 0.014(2) 0.017(2) 0.0001(18) 0.001(2) 0.0013(19)
C171 0.043(4) 0.029(3) 0.017(2) 0.009(2) 0.010(2) 0.015(3)
C85 0.024(3) 0.022(3) 0.023(3) -0.002(2) 0.005(2) -0.005(2)
C35 0.014(3) 0.022(3) 0.049(3) -0.008(2) 0.002(3) 0.007(2)
C84 0.016(3) 0.016(2) 0.021(2) 0.0009(18) 0.002(2) -0.0015(19)
C572 0.028(4) 0.035(3) 0.022(3) -0.006(2) -0.008(3) -0.001(3)
C38 0.011(3) 0.027(3) 0.024(2) 0.000(2) 0.001(2) 0.000(2)
C781 0.019(3) 0.030(3) 0.034(3) 0.007(2) 0.002(3) -0.005(2)
C57 0.022(3) 0.021(3) 0.016(2) -0.002(2) -0.004(2) 0.003(2)
O22 0.049(3) 0.0220(19) 0.037(2) 0.0087(16) 0.013(2) 0.0146(19)
C76 0.016(3) 0.014(2) 0.016(2) 0.0004(18) 0.001(2) 0.0018(19)
C24 0.022(3) 0.018(3) 0.032(3) 0.009(2) 0.008(3) -0.005(2)
C272 0.019(3) 0.029(3) 0.019(2) -0.002(2) -0.004(2) -0.003(2)
C82 0.016(3) 0.024(3) 0.018(2) 0.0070(19) 0.003(2) 0.003(2)
C32 0.022(3) 0.015(2) 0.028(3) -0.001(2) 0.006(2) 0.004(2)
C28 0.018(3) 0.019(2) 0.016(2) -0.0014(18) 0.001(2) -0.001(2)
C71 0.019(3) 0.010(2) 0.015(2) -0.0005(17) 0.002(2) -0.0012(19)
C11 0.010(3) 0.018(2) 0.018(2) -0.0048(16) 0.0037(19) -0.0013(18)
C382 0.022(4) 0.055(4) 0.033(3) 0.016(3) 0.000(3) -0.002(3)
C44 0.022(3) 0.014(2) 0.023(2) 0.0006(19) 0.006(2) 0.003(2)
C72 0.021(3) 0.014(2) 0.019(2) 0.0022(18) 0.005(2) 0.002(2)
C78 0.016(3) 0.022(3) 0.022(2) -0.004(2) 0.001(2) 0.004(2)
C56 0.025(3) 0.013(2) 0.017(2) 0.0046(18) 0.002(2) 0.001(2)
C81 0.035(4) 0.014(2) 0.024(3) 0.0042(19) 0.016(3) 0.004(2)
C63 0.022(3) 0.029(3) 0.025(3) -0.006(2) 0.000(2) -0.001(2)
C51 0.013(3) 0.016(2) 0.016(2) 0.0039(18) 0.003(2) -0.0009(19)
O11 0.023(2) 0.0156(17) 0.0156(16) 0.0030(13) -0.0054(16) 0.0000(14)
C21 0.011(3) 0.014(2) 0.016(2) 0.0024(17) 0.002(2) 0.0018(18)
C73 0.022(3) 0.021(3) 0.026(3) -0.009(2) -0.004(2) 0.001(2)
C372 0.021(4) 0.074(5) 0.054(4) 0.019(4) 0.004(3) 0.000(3)
C74 0.027(3) 0.022(3) 0.024(2) -0.010(2) -0.001(2) 0.005(2)
C15 0.014(3) 0.029(3) 0.027(2) -0.0045(19) -0.001(2) 0.005(2)
C54 0.022(3) 0.022(3) 0.031(3) 0.005(2) 0.006(3) -0.004(2)
C46 0.069(5) 0.011(2) 0.028(3) -0.005(2) 0.023(3) -0.007(3)
C34 0.031(4) 0.021(3) 0.054(4) -0.020(3) 0.001(3) 0.008(2)
C681 0.071(6) 0.022(3) 0.058(4) 0.012(3) 0.038(4) 0.002(3)
C43 0.024(3) 0.015(2) 0.030(3) 0.000(2) 0.009(3) 0.000(2)
O21 0.027(2) 0.0167(17) 0.0138(16) 0.0032(13) -0.0046(16) 0.0006(15)
C33 0.024(3) 0.017(3) 0.043(3) -0.012(2) 0.000(3) 0.003(2)
O28 0.040(3) 0.042(2) 0.032(2) 0.0160(18) -0.002(2) 0.013(2)
C181 0.053(5) 0.023(3) 0.031(3) 0.002(2) 0.002(3) -0.002(3)
C45 0.040(4) 0.023(3) 0.021(2) -0.002(2) 0.012(3) -0.007(2)
C37 0.018(3) 0.028(3) 0.026(3) -0.014(2) 0.000(2) 0.004(2)
C27 0.021(3) 0.016(2) 0.020(3) 0.0006(19) -0.002(2) 0.000(2)
C771 0.025(4) 0.057(4) 0.058(4) 0.017(3) 0.012(3) 0.001(3)
C23 0.016(3) 0.018(2) 0.028(3) 0.0008(19) -0.001(2) -0.005(2)
C282 0.023(3) 0.026(3) 0.019(2) 0.001(2) -0.001(2) 0.004(2)
C41 0.040(4) 0.022(3) 0.037(3) 0.009(2) 0.024(3) 0.009(3)
N12 0.024(3) 0.025(2) 0.020(2) -0.0018(17) 0.000(2) 0.0037(19)
C53 0.019(3) 0.020(3) 0.028(3) -0.001(2) -0.003(2) -0.005(2)
C42 0.022(3) 0.020(3) 0.032(3) 0.008(2) 0.014(3) 0.004(2)
C672 0.056(5) 0.036(3) 0.031(3) -0.001(3) -0.002(3) -0.019(3)
C582 0.036(4) 0.024(3) 0.018(2) 0.004(2) -0.003(2) 0.001(2)
N11A 0.107(5) 0.020(3) 0.036(3) -0.005(2) 0.002(3) -0.009(3)
O13A 0.174(7) 0.031(3) 0.070(5) -0.001(3) -0.037(5) 0.003(4)
O14A 0.089(5) 0.021(3) 0.039(3) -0.003(3) 0.007(3) -0.016(3)
N21A 0.056(4) 0.019(3) 0.045(3) -0.011(2) 0.013(3) -0.012(3)
O23A 0.090(5) 0.027(3) 0.053(3) -0.005(2) 0.012(3) -0.022(3)
O24A 0.080(5) 0.033(3) 0.049(3) -0.013(2) 0.001(3) -0.014(3)
N13A 0.020(3) 0.023(3) 0.027(2) 0.0020(19) 0.005(2) 0.010(2)
O17A 0.021(3) 0.040(3) 0.033(2) -0.0137(19) 0.000(2) 0.004(2)
O18A 0.019(3) 0.047(3) 0.052(3) -0.022(3) 0.001(2) 0.011(2)
N11B 0.098(6) 0.014(4) 0.034(5) -0.006(4) -0.001(4) 0.000(4)
O13B 0.091(6) 0.006(5) 0.035(7) -0.001(4) 0.008(5) -0.007(4)
O14B 0.096(6) 0.016(6) 0.038(7) 0.004(6) -0.003(5) -0.003(5)
N21B 0.064(5) 0.022(4) 0.047(5) -0.009(4) 0.011(4) -0.012(4)
O23B 0.068(6) 0.026(5) 0.056(6) -0.012(4) 0.017(5) -0.012(4)
O24B 0.064(5) 0.028(5) 0.053(6) -0.014(5) 0.009(4) -0.014(4)
N13B 0.022(4) 0.035(4) 0.040(5) 0.004(4) 0.009(4) 0.015(3)
O17B 0.050(6) 0.046(4) 0.060(6) 0.006(5) 0.003(5) -0.002(4)
O18B 0.032(6) 0.037(4) 0.046(6) 0.005(4) -0.005(5) 0.012(4)

loop_
_atom_type_symbol
_atom_type_description
_atom_type_scat_dispersion_real
_atom_type_scat_dispersion_imag
_atom_type_scat_source
C C 0.0033 0.0016 'International Tables Vol C Tables 4.2.6.8 and 6.1.1.4'
H H 0.0000 0.0000 'International Tables Vol C Tables 4.2.6.8 and 6.1.1.4'
N N 0.0061 0.0033 'International Tables Vol C Tables 4.2.6.8 and 6.1.1.4'
O O 0.0106 0.0060 'International Tables Vol C Tables 4.2.6.8 and 6.1.1.4'
Sb Sb -0.5866 1.5461 'International Tables Vol C Tables 4.2.6.8 and 6.1.1.4'

loop_
_exptl_crystal_face_index_h
_exptl_crystal_face_index_k
_exptl_crystal_face_index_l
_exptl_crystal_face_perp_dist
0 -1 -2 0.1024
-2 -1 1 0.0714
2 1 0 0.0588
-2 -1 0 0.0801
-2 0 1 0.0714
2 0 -1 0.0751
1 0 0 0.0692
-1 0 0 0.0824
-1 -1 -2 0.0949
1 1 2 0.1168
1 -1 -2 0.0997
-1 1 2 0.0891
-2 1 2 0.0725
2 -2 1 0.0938
1 -2 -1 0.0814
1 -2 0 0.0817
-1 2 0 0.0950
-1 1 -2 0.0964
-1 2 -1 0.1049
1 -1 2 0.1339
0 -2 1 0.1147
0 2 -1 0.0997
1 2 0 0.0529
1 1 -2 0.0968
-1 -2 0 0.0931
1 0 -2 0.0989
0 0 -1 0.0923
0 2 1 0.0927
0 -2 -1 0.1088
0 1 0 0.0932

loop_
_geom_angle_atom_site_label_1
_geom_angle_atom_site_label_2
_geom_angle_atom_site_label_3
_geom_angle
_geom_angle_site_symmetry_1
_geom_angle_site_symmetry_3
_geom_angle_publ_flag
C31 Sb1 C11 121.50(18) . . ?
O11 Sb1 C31 105.20(16) . . ?
O11 Sb1 C11 103.91(16) . . ?
O11 Sb1 C21 98.58(16) . . ?
C21 Sb1 C31 105.52(17) . . ?
C21 Sb1 C11 118.73(17) . . ?
C71 Sb2 C61 119.89(18) . . ?
C51 Sb2 C61 120.17(17) . . ?
C51 Sb2 C71 105.17(17) . . ?
O21 Sb2 C61 105.12(17) . . ?
O21 Sb2 C71 105.92(16) . . ?
O21 Sb2 C51 97.28(17) . . ?
C12 C17 H17 108.1 . . ?
C12 C17 C172 111.9(5) . . ?
C12 C17 C171 111.4(4) . . ?
C172 C17 H17 108.1 . . ?
C171 C17 H17 108.1 . . ?
C171 C17 C172 109.1(4) . . ?
C26 C25 H25 119.4 . . ?
C24 C25 H25 119.4 . . ?
C24 C25 C26 121.1(5) . . ?
C56 C55 H55 119.5 . . ?
C54 C55 H55 119.5 . . ?
C54 C55 C56 121.0(5) . . ?
H27A C271 H27B 109.5 . . ?
H27A C271 H27C 109.5 . . ?
H27B C271 H27C 109.5 . . ?
C27 C271 H27A 109.5 . . ?
C27 C271 H27B 109.5 . . ?
C27 C271 H27C 109.5 . . ?
C61 C62 C67 123.7(5) . . ?
C63 C62 C61 117.7(5) . . ?
C63 C62 C67 118.6(5) . . ?
C16 C18 H18 107.8 . . ?
C16 C18 C182 110.4(4) . . ?
C16 C18 C181 111.0(4) . . ?
C182 C18 H18 107.8 . . ?
C181 C18 H18 107.8 . . ?
C181 C18 C182 111.8(4) . . ?
C21 C22 C27 124.0(4) . . ?
C23 C22 C21 117.4(4) . . ?
C23 C22 C27 118.4(4) . . ?
H37A C371 H37B 109.5 . . ?
H37A C371 H37C 109.5 . . ?
H37B C371 H37C 109.5 . . ?
C37 C371 H37A 109.5 . . ?
C37 C371 H37B 109.5 . . ?
C37 C371 H37C 109.5 . . ?
C64 C65 H65 119.1 . . ?
C64 C65 C66 121.9(5) . . ?
C66 C65 H65 119.1 . . ?
C65 C64 H64 119.9 . . ?
C65 C64 C63 120.1(5) . . ?
C63 C64 H64 119.9 . . ?
C62 C61 Sb2 119.0(3) . . ?
C62 C61 C66 122.3(5) . . ?
C66 C61 Sb2 118.7(4) . . ?
C84 C83 H83 120.5 . . ?
C82 C83 H83 120.5 . . ?
C82 C83 C84 119.0(4) . . ?
C31 C36 C38 125.7(4) . . ?
C35 C36 C31 117.4(5) . . ?
C35 C36 C38 116.8(5) . . ?
C12 C13 H13 118.9 . . ?
C14 C13 H13 118.9 . . ?
C14 C13 C12 122.1(5) . . ?
H77A C772 H77B 109.5 . . ?
H77A C772 H77C 109.5 . . ?
H77B C772 H77C 109.5 . . ?
C77 C772 H77A 109.5 . . ?
C77 C772 H77B 109.5 . . ?
C77 C772 H77C 109.5 . . ?
C13 C12 C17 117.7(4) . . ?
C13 C12 C11 116.8(5) . . ?
C11 C12 C17 125.5(5) . . ?
C65 C66 C61 116.8(5) . . ?
C65 C66 C68 117.9(5) . . ?
C61 C66 C68 125.2(5) . . ?
C11 C16 C18 123.9(4) . . ?
C15 C16 C18 117.5(4) . . ?
C15 C16 C11 118.6(4) . . ?
H58A C581 H58B 109.5 . . ?
H58A C581 H58C 109.5 . . ?
H58B C581 H58C 109.5 . . ?
C58 C581 H58A 109.5 . . ?
C58 C581 H58B 109.5 . . ?
C58 C581 H58C 109.5 . . ?
C76 C75 H75 119.5 . . ?
C74 C75 H75 119.5 . . ?
C74 C75 C76 121.0(5) . . ?
H67A C671 H67B 109.5 . . ?
H67A C671 H67C 109.5 . . ?
H67B C671 H67C 109.5 . . ?
C67 C671 H67A 109.5 . . ?
C67 C671 H67B 109.5 . . ?
C67 C671 H67C 109.5 . . ?
H57A C571 H57B 109.5 . . ?
H57A C571 H57C 109.5 . . ?
H57B C571 H57C 109.5 . . ?
C57 C571 H57A 109.5 . . ?
C57 C571 H57B 109.5 . . ?
C57 C571 H57C 109.5 . . ?
H28A C281 H28B 109.5 . . ?
H28A C281 H28C 109.5 . . ?
H28B C281 H28C 109.5 . . ?
C28 C281 H28A 109.5 . . ?
C28 C281 H28B 109.5 . . ?
C28 C281 H28C 109.5 . . ?
C66 C68 H68 108.3 . . ?
C66 C68 C681 111.3(5) . . ?
C682 C68 C66 110.8(4) . . ?
C682 C68 H68 108.3 . . ?
C682 C68 C681 109.9(5) . . ?
C681 C68 H68 108.3 . . ?
O26 N22 O25 123.1(4) . . ?
O26 N22 C84 118.6(5) . . ?
O25 N22 C84 118.4(4) . . ?
C772 C77 H77 107.3 . . ?
C72 C77 C772 112.2(4) . . ?
C72 C77 H77 107.3 . . ?
C72 C77 C771 111.8(4) . . ?
C771 C77 C772 110.6(5) . . ?
C771 C77 H77 107.3 . . ?
C62 C67 H67 107.1 . . ?
C62 C67 C672 110.8(4) . . ?
C671 C67 C62 112.3(5) . . ?
C671 C67 H67 107.1 . . ?
C671 C67 C672 112.0(5) . . ?
C672 C67 H67 107.1 . . ?
C85 C86 C81 125.3(5) . . ?
C85 C86 N21A 117.4(6) . . ?
C85 C86 N21B 114.8(9) . . ?
C81 C86 N21A 117.1(5) . . ?
C81 C86 N21B 119.6(9) . . ?
C13 C14 H14 120.0 . . ?
C13 C14 C15 120.0(5) . . ?
C15 C14 H14 120.0 . . ?
O27 N23 C82 118.8(4) . . ?
O27 N23 O28 122.9(5) . . ?
O28 N23 C82 118.3(5) . . ?
C18 C182 H18A 109.5 . . ?
C18 C182 H18B 109.5 . . ?
C18 C182 H18C 109.5 . . ?
H18A C182 H18B 109.5 . . ?
H18A C182 H18C 109.5 . . ?
H18B C182 H18C 109.5 . . ?
C51 C52 C57 123.9(5) . . ?
C53 C52 C57 118.0(4) . . ?
C53 C52 C51 117.8(4) . . ?
C17 C172 H17A 109.5 . . ?
C17 C172 H17B 109.5 . . ?
C17 C172 H17C 109.5 . . ?
H17A C172 H17B 109.5 . . ?
H17A C172 H17C 109.5 . . ?
H17B C172 H17C 109.5 . . ?
C581 C58 H58 108.2 . . ?
C581 C58 C56 115.0(5) . . ?
C581 C58 C582 109.3(4) . . ?
C56 C58 H58 108.2 . . ?
C56 C58 C582 107.8(4) . . ?
C582 C58 H58 108.2 . . ?
C68 C682 H68A 109.5 . . ?
C68 C682 H68B 109.5 . . ?
C68 C682 H68C 109.5 . . ?
H68A C682 H68B 109.5 . . ?
H68A C682 H68C 109.5 . . ?
H68B C682 H68C 109.5 . . ?
H78A C782 H78B 109.5 . . ?
H78A C782 H78C 109.5 . . ?
H78B C782 H78C 109.5 . . ?
C78 C782 H78A 109.5 . . ?
C78 C782 H78B 109.5 . . ?
C78 C782 H78C 109.5 . . ?
C36 C31 Sb1 118.0(3) . . ?
C36 C31 C32 121.8(4) . . ?
C32 C31 Sb1 120.2(4) . . ?
H38A C381 H38B 109.5 . . ?
H38A C381 H38C 109.5 . . ?
H38B C381 H38C 109.5 . . ?
C38 C381 H38A 109.5 . . ?
C38 C381 H38B 109.5 . . ?
C38 C381 H38C 109.5 . . ?
C25 C26 C28 118.6(4) . . ?
C25 C26 C21 117.4(4) . . ?
C21 C26 C28 123.7(4) . . ?
C17 C171 H17D 109.5 . . ?
C17 C171 H17E 109.5 . . ?
C17 C171 H17F 109.5 . . ?
H17D C171 H17E 109.5 . . ?
H17D C171 H17F 109.5 . . ?
H17E C171 H17F 109.5 . . ?
C86 C85 H85 120.8 . . ?
C86 C85 C84 118.4(5) . . ?
C84 C85 H85 120.8 . . ?
C36 C35 H35 119.2 . . ?
C34 C35 C36 121.7(5) . . ?
C34 C35 H35 119.2 . . ?
C83 C84 N22 119.0(4) . . ?
C83 C84 C85 121.7(5) . . ?
C85 C84 N22 119.3(5) . . ?
H57D C572 H57E 109.5 . . ?
H57D C572 H57F 109.5 . . ?
H57E C572 H57F 109.5 . . ?
C57 C572 H57D 109.5 . . ?
C57 C572 H57E 109.5 . . ?
C57 C572 H57F 109.5 . . ?
C36 C38 H38 108.2 . . ?
C381 C38 C36 111.2(4) . . ?
C381 C38 H38 108.2 . . ?
C381 C38 C382 109.2(5) . . ?
C382 C38 C36 111.7(4) . . ?
C382 C38 H38 108.2 . . ?
H78D C781 H78E 109.5 . . ?
H78D C781 H78F 109.5 . . ?
H78E C781 H78F 109.5 . . ?
C78 C781 H78D 109.5 . . ?
C78 C781 H78E 109.5 . . ?
C78 C781 H78F 109.5 . . ?
C571 C57 H57 108.2 . . ?
C52 C57 C571 109.6(4) . . ?
C52 C57 H57 108.2 . . ?
C572 C57 C571 109.5(4) . . ?
C572 C57 C52 112.9(5) . . ?
C572 C57 H57 108.2 . . ?
C75 C76 C78 116.2(5) . . ?
C71 C76 C75 117.8(5) . . ?
C71 C76 C78 126.0(4) . . ?
C25 C24 H24 119.9 . . ?
C25 C24 C23 120.2(5) . . ?
C23 C24 H24 119.9 . . ?
H27D C272 H27E 109.5 . . ?
H27D C272 H27F 109.5 . . ?
H27E C272 H27F 109.5 . . ?
C27 C272 H27D 109.5 . . ?
C27 C272 H27E 109.5 . . ?
C27 C272 H27F 109.5 . . ?
C83 C82 N23 116.5(4) . . ?
C83 C82 C81 124.2(5) . . ?
N23 C82 C81 119.3(4) . . ?
C31 C32 C37 124.8(4) . . ?
C33 C32 C31 117.1(5) . . ?
C33 C32 C37 118.2(5) . . ?
C281 C28 H28 108.2 . . ?
C281 C28 C282 109.3(4) . . ?
C26 C28 C281 114.8(5) . . ?
C26 C28 H28 108.2 . . ?
C26 C28 C282 108.1(4) . . ?
C282 C28 H28 108.2 . . ?
C76 C71 Sb2 118.4(3) . . ?
C76 C71 C72 122.2(4) . . ?
C72 C71 Sb2 119.4(4) . . ?
C12 C11 Sb1 118.5(4) . . ?
C16 C11 Sb1 119.8(3) . . ?
C16 C11 C12 121.5(5) . . ?
C38 C382 H38D 109.5 . . ?
C38 C382 H38E 109.5 . . ?
C38 C382 H38F 109.5 . . ?
H38D C382 H38E 109.5 . . ?
H38D C382 H38F 109.5 . . ?
H38E C382 H38F 109.5 . . ?
C43 C44 C45 120.8(5) . . ?
C43 C44 N12 119.4(4) . . ?
C45 C44 N12 119.8(5) . . ?
C71 C72 C77 125.0(4) . . ?
C73 C72 C77 118.4(5) . . ?
C73 C72 C71 116.6(5) . . ?
C782 C78 C781 109.6(5) . . ?
C782 C78 C76 111.3(4) . . ?
C782 C78 H78 108.0 . . ?
C781 C78 C76 111.7(4) . . ?
C781 C78 H78 108.0 . . ?
C76 C78 H78 108.0 . . ?
C55 C56 C58 118.2(4) . . ?
C55 C56 C51 117.6(5) . . ?
C51 C56 C58 123.8(5) . . ?
C86 C81 C82 111.4(4) . . ?
O22 C81 C86 123.2(5) . . ?
O22 C81 C82 125.4(6) . . ?
C62 C63 H63 119.5 . . ?
C64 C63 C62 121.0(5) . . ?
C64 C63 H63 119.5 . . ?
C52 C51 Sb2 119.6(3) . . ?
C52 C51 C56 121.6(4) . . ?
C56 C51 Sb2 117.3(3) . . ?
Sb1 O11 H11 120(5) . . ?
C22 C21 Sb1 119.5(3) . . ?
C22 C21 C26 121.9(4) . . ?
C26 C21 Sb1 117.3(3) . . ?
C72 C73 H73 119.0 . . ?
C74 C73 C72 122.0(5) . . ?
C74 C73 H73 119.0 . . ?
H37D C372 H37E 109.5 . . ?
H37D C372 H37F 109.5 . . ?
H37E C372 H37F 109.5 . . ?
C37 C372 H37D 109.5 . . ?
C37 C372 H37E 109.5 . . ?
C37 C372 H37F 109.5 . . ?
C75 C74 H74 119.8 . . ?
C73 C74 C75 120.3(5) . . ?
C73 C74 H74 119.8 . . ?
C16 C15 C14 120.8(5) . . ?
C16 C15 H15 119.6 . . ?
C14 C15 H15 119.6 . . ?
C55 C54 H54 119.9 . . ?
C55 C54 C53 120.1(5) . . ?
C53 C54 H54 119.9 . . ?
C45 C46 C41 124.3(5) . . ?
C45 C46 N11A 114.5(6) . . ?
C45 C46 N11B 118.1(9) . . ?
C41 C46 N11A 121.2(5) . . ?
C41 C46 N11B 117.6(9) . . ?
C35 C34 H34 119.8 . . ?
C33 C34 C35 120.4(5) . . ?
C33 C34 H34 119.8 . . ?
C68 C681 H68D 109.5 . . ?
C68 C681 H68E 109.5 . . ?
C68 C681 H68F 109.5 . . ?
H68D C681 H68E 109.5 . . ?
H68D C681 H68F 109.5 . . ?
H68E C681 H68F 109.5 . . ?
C44 C43 H43 119.9 . . ?
C42 C43 C44 120.3(5) . . ?
C42 C43 H43 119.9 . . ?
Sb2 O21 H21 114(5) . . ?
C32 C33 H33 119.2 . . ?
C34 C33 C32 121.6(5) . . ?
C34 C33 H33 119.2 . . ?
C18 C181 H18D 109.5 . . ?
C18 C181 H18E 109.5 . . ?
C18 C181 H18F 109.5 . . ?
H18D C181 H18E 109.5 . . ?
H18D C181 H18F 109.5 . . ?
H18E C181 H18F 109.5 . . ?
C44 C45 C46 118.5(5) . . ?
C44 C45 H45 120.7 . . ?
C46 C45 H45 120.7 . . ?
C371 C37 C372 110.3(5) . . ?
C371 C37 H37 107.5 . . ?
C32 C37 C371 112.1(5) . . ?
C32 C37 C372 111.6(5) . . ?
C32 C37 H37 107.5 . . ?
C372 C37 H37 107.5 . . ?
C271 C27 H27 108.6 . . ?
C22 C27 C271 108.9(4) . . ?
C22 C27 H27 108.6 . . ?
C272 C27 C271 109.3(4) . . ?
C272 C27 C22 112.7(5) . . ?
C272 C27 H27 108.6 . . ?
C77 C771 H77D 109.5 . . ?
C77 C771 H77E 109.5 . . ?
C77 C771 H77F 109.5 . . ?
H77D C771 H77E 109.5 . . ?
H77D C771 H77F 109.5 . . ?
H77E C771 H77F 109.5 . . ?
C22 C23 H23 119.4 . . ?
C24 C23 C22 121.2(5) . . ?
C24 C23 H23 119.4 . . ?
C28 C282 H28D 109.5 . . ?
C28 C282 H28E 109.5 . . ?
C28 C282 H28F 109.5 . . ?
H28D C282 H28E 109.5 . . ?
H28D C282 H28F 109.5 . . ?
H28E C282 H28F 109.5 . . ?
O12 C41 C46 127.2(6) . . ?
O12 C41 C42 120.3(6) . . ?
C46 C41 C42 112.5(5) . . ?
O16 N12 C44 118.0(5) . . ?
O15 N12 O16 123.4(4) . . ?
O15 N12 C44 118.7(4) . . ?
C52 C53 H53 119.4 . . ?
C54 C53 C52 121.3(5) . . ?
C54 C53 H53 119.4 . . ?
C43 C42 C41 123.6(5) . . ?
C43 C42 N13A 115.5(5) . . ?
C43 C42 N13B 126.5(7) . . ?
C41 C42 N13A 121.0(5) . . ?
N13B C42 C41 109.8(8) . . ?
C67 C672 H67D 109.5 . . ?
C67 C672 H67E 109.5 . . ?
C67 C672 H67F 109.5 . . ?
H67D C672 H67E 109.5 . . ?
H67D C672 H67F 109.5 . . ?
H67E C672 H67F 109.5 . . ?
C58 C582 H58D 109.5 . . ?
C58 C582 H58E 109.5 . . ?
C58 C582 H58F 109.5 . . ?
H58D C582 H58E 109.5 . . ?
H58D C582 H58F 109.5 . . ?
H58E C582 H58F 109.5 . . ?
O13A N11A C46 116.9(7) . . ?
O14A N11A C46 119.6(7) . . ?
O14A N11A O13A 123.3(7) . . ?
O23A N21A C86 117.9(6) . . ?
O24A N21A C86 117.4(6) . . ?
O24A N21A O23A 124.6(6) . . ?
O17A N13A C42 122.0(6) . . ?
O17A N13A O18A 119.3(6) . . ?
O18A N13A C42 118.8(5) . . ?
O13B N11B C46 118.1(9) . . ?
O13B N11B O14B 125.7(11) . . ?
O14B N11B C46 116.1(9) . . ?
O23B N21B C86 118.1(9) . . ?
O24B N21B C86 118.7(9) . . ?
O24B N21B O23B 123.0(11) . . ?
O17B N13B C42 115.4(9) . . ?
O17B N13B O18B 129.3(12) . . ?
O18B N13B C42 115.1(9) . . ?

loop_
_geom_bond_atom_site_label_1
_geom_bond_atom_site_label_2
_geom_bond_distance
_geom_bond_site_symmetry_2
_geom_bond_publ_flag
Sb1 C31 2.141(4) . ?
Sb1 C11 2.160(5) . ?
Sb1 O11 1.908(3) . ?
Sb1 C21 2.134(4) . ?
Sb2 C61 2.166(5) . ?
Sb2 C71 2.149(4) . ?
Sb2 C51 2.136(4) . ?
Sb2 O21 1.907(3) . ?
O26 N22 1.221(5) . ?
O12 C41 1.258(7) . ?
O16 N12 1.230(5) . ?
C17 H17 1.0000 . ?
C17 C12 1.514(7) . ?
C17 C172 1.540(7) . ?
C17 C171 1.538(7) . ?
O25 N22 1.230(6) . ?
C25 H25 0.9500 . ?
C25 C26 1.398(7) . ?
C25 C24 1.380(8) . ?
O15 N12 1.224(6) . ?
C55 H55 0.9500 . ?
C55 C56 1.390(7) . ?
C55 C54 1.382(8) . ?
C271 H27A 0.9800 . ?
C271 H27B 0.9800 . ?
C271 H27C 0.9800 . ?
C271 C27 1.536(6) . ?
C62 C61 1.401(7) . ?
C62 C67 1.525(7) . ?
C62 C63 1.385(7) . ?
C18 H18 1.0000 . ?
C18 C16 1.530(6) . ?
C18 C182 1.534(7) . ?
C18 C181 1.531(7) . ?
C22 C21 1.409(7) . ?
C22 C27 1.533(7) . ?
C22 C23 1.394(7) . ?
C371 H37A 0.9800 . ?
C371 H37B 0.9800 . ?
C371 H37C 0.9800 . ?
C371 C37 1.517(7) . ?
C65 H65 0.9500 . ?
C65 C64 1.374(8) . ?
C65 C66 1.385(8) . ?
C64 H64 0.9500 . ?
C64 C63 1.383(7) . ?
C61 C66 1.411(7) . ?
C83 H83 0.9500 . ?
C83 C84 1.373(7) . ?
C83 C82 1.372(7) . ?
O27 N23 1.224(6) . ?
C36 C31 1.413(7) . ?
C36 C35 1.388(7) . ?
C36 C38 1.537(7) . ?
C13 H13 0.9500 . ?
C13 C12 1.398(8) . ?
C13 C14 1.375(8) . ?
C772 H77A 0.9800 . ?
C772 H77B 0.9800 . ?
C772 H77C 0.9800 . ?
C772 C77 1.528(7) . ?
C12 C11 1.414(7) . ?
C66 C68 1.528(7) . ?
C16 C11 1.408(7) . ?
C16 C15 1.383(7) . ?
C581 H58A 0.9800 . ?
C581 H58B 0.9800 . ?
C581 H58C 0.9800 . ?
C581 C58 1.517(7) . ?
C75 H75 0.9500 . ?
C75 C76 1.404(6) . ?
C75 C74 1.380(8) . ?
C671 H67A 0.9800 . ?
C671 H67B 0.9800 . ?
C671 H67C 0.9800 . ?
C671 C67 1.517(7) . ?
C571 H57A 0.9800 . ?
C571 H57B 0.9800 . ?
C571 H57C 0.9800 . ?
C571 C57 1.549(6) . ?
C281 H28A 0.9800 . ?
C281 H28B 0.9800 . ?
C281 H28C 0.9800 . ?
C281 C28 1.524(6) . ?
C68 H68 1.0000 . ?
C68 C682 1.525(8) . ?
C68 C681 1.547(7) . ?
N22 C84 1.444(6) . ?
C77 H77 1.0000 . ?
C77 C72 1.505(7) . ?
C77 C771 1.517(8) . ?
C67 H67 1.0000 . ?
C67 C672 1.533(7) . ?
C86 C85 1.360(7) . ?
C86 C81 1.439(8) . ?
C86 N21A 1.457(8) . ?
C86 N21B 1.463(11) . ?
C14 H14 0.9500 . ?
C14 C15 1.385(7) . ?
N23 C82 1.452(7) . ?
N23 O28 1.235(5) . ?
C182 H18A 0.9800 . ?
C182 H18B 0.9800 . ?
C182 H18C 0.9800 . ?
C52 C57 1.528(6) . ?
C52 C51 1.403(7) . ?
C52 C53 1.386(7) . ?
C172 H17A 0.9800 . ?
C172 H17B 0.9800 . ?
C172 H17C 0.9800 . ?
C58 H58 1.0000 . ?
C58 C56 1.518(7) . ?
C58 C582 1.547(7) . ?
C682 H68A 0.9800 . ?
C682 H68B 0.9800 . ?
C682 H68C 0.9800 . ?
C782 H78A 0.9800 . ?
C782 H78B 0.9800 . ?
C782 H78C 0.9800 . ?
C782 C78 1.524(7) . ?
C31 C32 1.416(7) . ?
C381 H38A 0.9800 . ?
C381 H38B 0.9800 . ?
C381 H38C 0.9800 . ?
C381 C38 1.520(7) . ?
C26 C28 1.515(7) . ?
C26 C21 1.409(6) . ?
C171 H17D 0.9800 . ?
C171 H17E 0.9800 . ?
C171 H17F 0.9800 . ?
C85 H85 0.9500 . ?
C85 C84 1.392(7) . ?
C35 H35 0.9500 . ?
C35 C34 1.377(8) . ?
C572 H57D 0.9800 . ?
C572 H57E 0.9800 . ?
C572 H57F 0.9800 . ?
C572 C57 1.525(7) . ?
C38 H38 1.0000 . ?
C38 C382 1.528(7) . ?
C781 H78D 0.9800 . ?
C781 H78E 0.9800 . ?
C781 H78F 0.9800 . ?
C781 C78 1.533(7) . ?
C57 H57 1.0000 . ?
O22 C81 1.245(6) . ?
C76 C71 1.397(7) . ?
C76 C78 1.535(7) . ?
C24 H24 0.9500 . ?
C24 C23 1.384(7) . ?
C272 H27D 0.9800 . ?
C272 H27E 0.9800 . ?
C272 H27F 0.9800 . ?
C272 C27 1.531(7) . ?
C82 C81 1.457(7) . ?
C32 C33 1.401(7) . ?
C32 C37 1.505(8) . ?
C28 H28 1.0000 . ?
C28 C282 1.537(7) . ?
C71 C72 1.420(7) . ?
C382 H38D 0.9800 . ?
C382 H38E 0.9800 . ?
C382 H38F 0.9800 . ?
C44 C43 1.384(8) . ?
C44 C45 1.387(7) . ?
C44 N12 1.440(6) . ?
C72 C73 1.402(6) . ?
C78 H78 1.0000 . ?
C56 C51 1.413(6) . ?
C63 H63 0.9500 . ?
O11 H11 0.84(3) . ?
C73 H73 0.9500 . ?
C73 C74 1.370(8) . ?
C372 H37D 0.9800 . ?
C372 H37E 0.9800 . ?
C372 H37F 0.9800 . ?
C372 C37 1.518(8) . ?
C74 H74 0.9500 . ?
C15 H15 0.9500 . ?
C54 H54 0.9500 . ?
C54 C53 1.382(7) . ?
C46 C45 1.393(8) . ?
C46 C41 1.431(9) . ?
C46 N11A 1.456(8) . ?
C46 N11B 1.452(11) . ?
C34 H34 0.9500 . ?
C34 C33 1.369(8) . ?
C681 H68D 0.9800 . ?
C681 H68E 0.9800 . ?
C681 H68F 0.9800 . ?
C43 H43 0.9500 . ?
C43 C42 1.358(7) . ?
O21 H21 0.83(3) . ?
C33 H33 0.9500 . ?
C181 H18D 0.9800 . ?
C181 H18E 0.9800 . ?
C181 H18F 0.9800 . ?
C45 H45 0.9500 . ?
C37 H37 1.0000 . ?
C27 H27 1.0000 . ?
C771 H77D 0.9800 . ?
C771 H77E 0.9800 . ?
C771 H77F 0.9800 . ?
C23 H23 0.9500 . ?
C282 H28D 0.9800 . ?
C282 H28E 0.9800 . ?
C282 H28F 0.9800 . ?
C41 C42 1.455(7) . ?
C53 H53 0.9500 . ?
C42 N13A 1.459(8) . ?
C42 N13B 1.409(12) . ?
C672 H67D 0.9800 . ?
C672 H67E 0.9800 . ?
C672 H67F 0.9800 . ?
C582 H58D 0.9800 . ?
C582 H58E 0.9800 . ?
C582 H58F 0.9800 . ?
N11A O13A 1.249(8) . ?
N11A O14A 1.245(9) . ?
N21A O23A 1.234(8) . ?
N21A O24A 1.229(8) . ?
N13A O17A 1.239(7) . ?
N13A O18A 1.249(7) . ?
N11B O13B 1.242(10) . ?
N11B O14B 1.244(10) . ?
N21B O23B 1.236(10) . ?
N21B O24B 1.236(10) . ?
N13B O17B 1.218(10) . ?
N13B O18B 1.226(10) . ?

loop_
_geom_torsion_atom_site_label_1
_geom_torsion_atom_site_label_2
_geom_torsion_atom_site_label_3
_geom_torsion_atom_site_label_4
_geom_torsion
_geom_torsion_site_symmetry_1
_geom_torsion_site_symmetry_2
_geom_torsion_site_symmetry_3
_geom_torsion_site_symmetry_4
_geom_torsion_publ_flag
Sb1 C31 C32 C33 178.9(4) . . . . ?
Sb1 C31 C32 C37 -1.1(7) . . . . ?
Sb2 C61 C66 C65 -174.8(4) . . . . ?
Sb2 C61 C66 C68 2.8(6) . . . . ?
Sb2 C71 C72 C77 0.5(6) . . . . ?
Sb2 C71 C72 C73 178.7(3) . . . . ?
O26 N22 C84 C83 0.2(7) . . . . ?
O26 N22 C84 C85 -180.0(5) . . . . ?
O12 C41 C42 C43 -176.9(5) . . . . ?
O12 C41 C42 N13A 3.3(8) . . . . ?
O12 C41 C42 N13B 7.2(12) . . . . ?
C17 C12 C11 Sb1 7.9(6) . . . . ?
C17 C12 C11 C16 -176.8(5) . . . . ?
O25 N22 C84 C83 -179.3(5) . . . . ?
O25 N22 C84 C85 0.5(7) . . . . ?
C25 C26 C28 C281 -58.6(6) . . . . ?
C25 C26 C28 C282 63.7(6) . . . . ?
C25 C26 C21 Sb1 158.8(4) . . . . ?
C25 C26 C21 C22 -8.0(7) . . . . ?
C25 C24 C23 C22 -4.0(8) . . . . ?
C55 C56 C51 Sb2 159.1(4) . . . . ?
C55 C56 C51 C52 -7.1(7) . . . . ?
C55 C54 C53 C52 -6.0(8) . . . . ?
C62 C61 C66 C65 3.9(7) . . . . ?
C62 C61 C66 C68 -178.5(4) . . . . ?
C18 C16 C11 Sb1 -8.7(6) . . . . ?
C18 C16 C11 C12 176.1(4) . . . . ?
C18 C16 C15 C14 -179.0(5) . . . . ?
C65 C64 C63 C62 0.8(8) . . . . ?
C65 C66 C68 C682 73.7(6) . . . . ?
C65 C66 C68 C681 -48.8(6) . . . . ?
C64 C65 C66 C61 -2.9(8) . . . . ?
C64 C65 C66 C68 179.2(5) . . . . ?
C61 C62 C67 C671 -135.4(5) . . . . ?
C61 C62 C67 C672 98.5(6) . . . . ?
C61 C62 C63 C64 0.1(7) . . . . ?
C61 C66 C68 C682 -103.9(6) . . . . ?
C61 C66 C68 C681 133.5(5) . . . . ?
C83 C82 C81 C86 -2.5(7) . . . . ?
C83 C82 C81 O22 175.2(5) . . . . ?
O27 N23 C82 C83 -29.0(7) . . . . ?
O27 N23 C82 C81 149.6(5) . . . . ?
C36 C31 C32 C33 -3.3(7) . . . . ?
C36 C31 C32 C37 176.6(5) . . . . ?
C36 C35 C34 C33 -0.9(10) . . . . ?
C13 C12 C11 Sb1 -171.4(3) . . . . ?
C13 C12 C11 C16 3.9(7) . . . . ?
C13 C14 C15 C16 1.7(8) . . . . ?
C772 C77 C72 C71 -126.3(5) . . . . ?
C772 C77 C72 C73 55.5(6) . . . . ?
C12 C13 C14 C15 -1.4(8) . . . . ?
C66 C65 C64 C63 0.7(8) . . . . ?
C581 C58 C56 C55 -56.8(6) . . . . ?
C581 C58 C56 C51 130.8(5) . . . . ?
C75 C76 C71 Sb2 -178.7(3) . . . . ?
C75 C76 C71 C72 3.8(7) . . . . ?
C75 C76 C78 C782 62.3(5) . . . . ?
C75 C76 C78 C781 -60.5(6) . . . . ?
C77 C72 C73 C74 179.4(5) . . . . ?
C67 C62 C61 Sb2 -2.7(6) . . . . ?
C67 C62 C61 C66 178.6(4) . . . . ?
C67 C62 C63 C64 179.1(5) . . . . ?
C86 C85 C84 C83 -0.7(7) . . . . ?
C86 C85 C84 N22 179.5(4) . . . . ?
C14 C13 C12 C17 179.3(5) . . . . ?
C14 C13 C12 C11 -1.4(7) . . . . ?
N23 C82 C81 C86 179.0(4) . . . . ?
N23 C82 C81 O22 -3.3(7) . . . . ?
C182 C18 C16 C11 -123.2(5) . . . . ?
C182 C18 C16 C15 56.5(6) . . . . ?
C172 C17 C12 C13 -46.8(6) . . . . ?
C172 C17 C12 C11 133.9(5) . . . . ?
C58 C56 C51 Sb2 -28.5(6) . . . . ?
C58 C56 C51 C52 165.3(5) . . . . ?
C31 C36 C35 C34 -1.1(8) . . . . ?
C31 C36 C38 C381 117.8(5) . . . . ?
C31 C36 C38 C382 -120.0(6) . . . . ?
C31 C32 C33 C34 1.3(8) . . . . ?
C31 C32 C37 C371 -120.0(5) . . . . ?
C31 C32 C37 C372 115.6(6) . . . . ?
C26 C25 C24 C23 4.6(8) . . . . ?
C171 C17 C12 C13 75.5(6) . . . . ?
C171 C17 C12 C11 -103.7(5) . . . . ?
C85 C86 C81 O22 -175.3(5) . . . . ?
C85 C86 C81 C82 2.5(7) . . . . ?
C85 C86 N21A O23A -135.0(8) . . . . ?
C85 C86 N21A O24A 42.1(11) . . . . ?
C85 C86 N21B O23B 133.5(19) . . . . ?
C85 C86 N21B O24B -43(3) . . . . ?
C35 C36 C31 Sb1 -179.0(4) . . . . ?
C35 C36 C31 C32 3.2(7) . . . . ?
C35 C36 C38 C381 -59.5(6) . . . . ?
C35 C36 C38 C382 62.8(6) . . . . ?
C35 C34 C33 C32 0.7(9) . . . . ?
C84 C83 C82 N23 179.7(4) . . . . ?
C84 C83 C82 C81 1.1(7) . . . . ?
C38 C36 C31 Sb1 3.8(6) . . . . ?
C38 C36 C31 C32 -174.0(4) . . . . ?
C38 C36 C35 C34 176.4(5) . . . . ?
C57 C52 C51 Sb2 27.5(6) . . . . ?
C57 C52 C51 C56 -166.6(5) . . . . ?
C57 C52 C53 C54 173.6(5) . . . . ?
C76 C75 C74 C73 -1.7(8) . . . . ?
C76 C71 C72 C77 177.9(4) . . . . ?
C76 C71 C72 C73 -3.8(7) . . . . ?
C24 C25 C26 C28 -172.3(5) . . . . ?
C24 C25 C26 C21 1.3(8) . . . . ?
C82 C83 C84 N22 -179.6(4) . . . . ?
C82 C83 C84 C85 0.6(7) . . . . ?
C28 C26 C21 Sb1 -28.1(6) . . . . ?
C28 C26 C21 C22 165.2(4) . . . . ?
C71 C76 C78 C782 -117.7(5) . . . . ?
C71 C76 C78 C781 119.5(5) . . . . ?
C71 C72 C73 C74 1.0(7) . . . . ?
C11 C16 C15 C14 0.7(7) . . . . ?
C44 C43 C42 C41 -1.9(8) . . . . ?
C44 C43 C42 N13A 177.9(5) . . . . ?
C44 C43 C42 N13B 173.3(12) . . . . ?
C72 C73 C74 C75 1.7(8) . . . . ?
C78 C76 C71 Sb2 1.3(6) . . . . ?
C78 C76 C71 C72 -176.2(4) . . . . ?
C56 C55 C54 C53 5.4(8) . . . . ?
C81 C86 C85 C84 -1.0(8) . . . . ?
C81 C86 N21A O23A 41.9(11) . . . . ?
C81 C86 N21A O24A -141.0(8) . . . . ?
C81 C86 N21B O23B -41(3) . . . . ?
C81 C86 N21B O24B 142.8(19) . . . . ?
C63 C62 C61 Sb2 176.2(3) . . . . ?
C63 C62 C61 C66 -2.5(7) . . . . ?
C63 C62 C67 C671 45.8(6) . . . . ?
C63 C62 C67 C672 -80.3(6) . . . . ?
C51 C52 C57 C571 119.5(5) . . . . ?
C51 C52 C57 C572 -118.1(5) . . . . ?
C51 C52 C53 C54 0.0(8) . . . . ?
C21 C22 C27 C271 121.6(5) . . . . ?
C21 C22 C27 C272 -116.9(5) . . . . ?
C21 C22 C23 C24 -2.5(7) . . . . ?
C21 C26 C28 C281 128.3(5) . . . . ?
C21 C26 C28 C282 -109.4(5) . . . . ?
C74 C75 C76 C71 -1.0(7) . . . . ?
C74 C75 C76 C78 179.0(5) . . . . ?
C15 C16 C11 Sb1 171.6(4) . . . . ?
C15 C16 C11 C12 -3.6(7) . . . . ?
C54 C55 C56 C58 -171.9(5) . . . . ?
C54 C55 C56 C51 1.0(8) . . . . ?
C46 C41 C42 C43 1.0(7) . . . . ?
C46 C41 C42 N13A -178.8(5) . . . . ?
C46 C41 C42 N13B -174.9(10) . . . . ?
C43 C44 C45 C46 -0.5(8) . . . . ?
C43 C44 N12 O16 -1.3(7) . . . . ?
C43 C44 N12 O15 179.6(5) . . . . ?
C43 C42 N13A O17A 44.3(9) . . . . ?
C43 C42 N13A O18A -136.7(6) . . . . ?
C43 C42 N13B O17B -30(3) . . . . ?
C43 C42 N13B O18B 153.0(14) . . . . ?
C33 C32 C37 C371 59.9(6) . . . . ?
C33 C32 C37 C372 -64.5(6) . . . . ?
O28 N23 C82 C83 151.3(5) . . . . ?
O28 N23 C82 C81 -30.1(7) . . . . ?
C181 C18 C16 C11 112.2(6) . . . . ?
C181 C18 C16 C15 -68.1(6) . . . . ?
C45 C44 C43 C42 1.7(8) . . . . ?
C45 C44 N12 O16 -179.4(5) . . . . ?
C45 C44 N12 O15 1.6(7) . . . . ?
C45 C46 C41 O12 177.9(5) . . . . ?
C45 C46 C41 C42 0.1(8) . . . . ?
C45 C46 N11A O13A -165.9(14) . . . . ?
C45 C46 N11A O14A 18(2) . . . . ?
C45 C46 N11B O13B 162(3) . . . . ?
C45 C46 N11B O14B -22(5) . . . . ?
C37 C32 C33 C34 -178.6(5) . . . . ?
C27 C22 C21 Sb1 26.6(6) . . . . ?
C27 C22 C21 C26 -166.9(5) . . . . ?
C27 C22 C23 C24 173.2(5) . . . . ?
C771 C77 C72 C71 108.8(6) . . . . ?
C771 C77 C72 C73 -69.4(6) . . . . ?
C23 C22 C21 Sb1 -157.9(4) . . . . ?
C23 C22 C21 C26 8.6(7) . . . . ?
C23 C22 C27 C271 -53.9(6) . . . . ?
C23 C22 C27 C272 67.6(6) . . . . ?
C41 C46 C45 C44 -0.4(8) . . . . ?
C41 C46 N11A O13A 13(2) . . . . ?
C41 C46 N11A O14A -162.8(13) . . . . ?
C41 C46 N11B O13B -17(5) . . . . ?
C41 C46 N11B O14B 159(3) . . . . ?
C41 C42 N13A O17A -135.9(6) . . . . ?
C41 C42 N13A O18A 43.1(9) . . . . ?
C41 C42 N13B O17B 145.9(17) . . . . ?
C41 C42 N13B O18B -31(2) . . . . ?
N12 C44 C43 C42 -176.4(5) . . . . ?
N12 C44 C45 C46 177.5(4) . . . . ?
C53 C52 C57 C571 -53.7(6) . . . . ?
C53 C52 C57 C572 68.7(6) . . . . ?
C53 C52 C51 Sb2 -159.3(4) . . . . ?
C53 C52 C51 C56 6.6(7) . . . . ?
C582 C58 C56 C55 65.4(6) . . . . ?
C582 C58 C56 C51 -107.0(5) . . . . ?
N11A C46 C45 C44 178.7(10) . . . . ?
N11A C46 C41 O12 -1.2(14) . . . . ?
N11A C46 C41 C42 -178.9(11) . . . . ?
N21A C86 C85 C84 175.6(5) . . . . ?
N21A C86 C81 O22 8.1(8) . . . . ?
N21A C86 C81 C82 -174.1(5) . . . . ?
N11B C46 C45 C44 -179(2) . . . . ?
N11B C46 C41 O12 -3(2) . . . . ?
N11B C46 C41 C42 179(2) . . . . ?
N21B C86 C85 C84 -175.1(10) . . . . ?
N21B C86 C81 O22 -1.5(12) . . . . ?
N21B C86 C81 C82 176.3(11) . . . . ?

loop_
_exptl_oxdiff_crystal_face_indexfrac_h
_exptl_oxdiff_crystal_face_indexfrac_k
_exptl_oxdiff_crystal_face_indexfrac_l
_exptl_oxdiff_crystal_face_x
_exptl_oxdiff_crystal_face_y
_exptl_oxdiff_crystal_face_z
0.0000 -0.9999 -2.0000 0.0002 0.0128 0.0820
-2.0000 -0.9997 1.0001 -0.0350 -0.1385 0.0084
2.0000 0.9996 -0.0000 0.0194 0.1323 -0.0423
-2.0000 -0.9996 0.0000 -0.0194 -0.1323 0.0423
-2.0000 0.0003 1.0000 -0.0041 -0.1389 -0.0058
2.0000 -0.0003 -1.0000 0.0041 0.1389 0.0058
1.0000 -0.0002 -0.0000 -0.0058 0.0663 -0.0141
-1.0000 0.0002 0.0000 0.0058 -0.0663 0.0141
-1.0000 -0.9997 -2.0000 0.0060 -0.0536 0.0960
1.0000 0.9997 2.0000 -0.0060 0.0536 -0.0960
1.0000 -1.0001 -2.0000 -0.0056 0.0791 0.0679
-1.0000 1.0001 2.0000 0.0056 -0.0791 -0.0679
-2.0000 1.0003 2.0000 0.0113 -0.1454 -0.0539
2.0000 -2.0005 1.0000 -0.0890 0.1271 -0.0337
1.0000 -2.0002 -1.0000 -0.0521 0.0732 0.0482
1.0000 -2.0002 -0.0000 -0.0677 0.0670 0.0143
-1.0000 2.0002 0.0000 0.0677 -0.0670 -0.0143
-1.0000 1.0003 -2.0000 0.0679 -0.0543 0.0677
-1.0000 2.0003 -1.0000 0.0833 -0.0608 0.0196
1.0000 -1.0003 2.0000 -0.0679 0.0543 -0.0677
0.0000 -2.0001 1.0000 -0.0775 -0.0055 -0.0056
-0.0000 2.0001 -1.0000 0.0775 0.0055 0.0056
1.0000 1.9998 -0.0000 0.0562 0.0656 -0.0424
1.0000 0.9999 -2.0000 0.0564 0.0784 0.0396
-1.0000 -1.9998 0.0000 -0.0562 -0.0656 0.0424
1.0000 -0.0001 -2.0000 0.0254 0.0788 0.0538
-0.0000 0.0001 -1.0000 0.0156 0.0062 0.0339
-0.0000 2.0000 1.0000 0.0463 -0.0069 -0.0622
0.0000 -2.0000 -1.0000 -0.0463 0.0069 0.0622
0.0000 1.0000 -0.0000 0.0310 -0.0003 -0.0142
